data_4502526
loop_
_publ_author_name
'Lee, So Young'
'Jung, Jong Hwa'
'Vittal, Jagadese J.'
'Lee, Shim Sung'

_publ_section_title
;
 Solvent-Dependent Networking of O2S2-Macrocycle with Silver Perchlorate
 into One- and Two-Dimensional Coordination Polymers
;
_journal_issue 3
_journal_name_full 'Crystal Growth &amp; Design'
_journal_page_first 1033
_journal_paper_doi 10.1021/cg901335w
_journal_volume 10
_journal_year 2010
_chemical_formula_sum 'C42 H51 Ag2 Cl2 N O12 S4'
_chemical_formula_weight 1176.72
_chemical_name_systematic
; 
 ? 
;
_space_group_IT_number 7
_symmetry_cell_setting monoclinic
_symmetry_space_group_name_Hall 'P -2yc'
_symmetry_space_group_name_H-M 'P 1 c 1'
_atom_sites_solution_hydrogens geom
_atom_sites_solution_primary direct
_atom_sites_solution_secondary difmap
_audit_creation_method SHELXTL
_cell_angle_alpha 90.00
_cell_angle_beta 97.550(5)
_cell_angle_gamma 90.00
_cell_formula_units_Z 2
_cell_length_a 11.8553(12)
_cell_length_b 16.4496(16)
_cell_length_c 12.0020(13)
_cell_measurement_reflns_used 9718
_cell_measurement_temperature 173(2)
_cell_measurement_theta_max 33.72
_cell_measurement_theta_min 2.48
_cell_volume 2320.3(4)
_computing_cell_refinement 'Bruker SAINT'
_computing_data_collection 'Bruker APEX2'
_computing_data_reduction 'Bruker SAINT'
_computing_molecular_graphics 'Bruker SHELXTL'
_computing_publication_material 'Bruker SHELXTL'
_computing_structure_refinement 'Bruker SHELXTL'
_computing_structure_solution 'Bruker SHELXTL'
_diffrn_ambient_temperature 173(2)
_diffrn_measured_fraction_theta_full 0.999
_diffrn_measured_fraction_theta_max 0.999
_diffrn_measurement_device_type 'Bruker APEX-II CCD'
_diffrn_measurement_method 'phi and omega scans'
_diffrn_radiation_monochromator HELIOS
_diffrn_radiation_source 'Rotating Anode'
_diffrn_radiation_type MoK\a
_diffrn_radiation_wavelength 0.71073
_diffrn_reflns_av_R_equivalents 0.0404
_diffrn_reflns_av_sigmaI/netI 0.0430
_diffrn_reflns_limit_h_max 15
_diffrn_reflns_limit_h_min -15
_diffrn_reflns_limit_k_max 21
_diffrn_reflns_limit_k_min -20
_diffrn_reflns_limit_l_max 10
_diffrn_reflns_limit_l_min -15
_diffrn_reflns_number 22089
_diffrn_reflns_theta_full 28.00
_diffrn_reflns_theta_max 28.00
_diffrn_reflns_theta_min 1.24
_diffrn_standards_number 0
_exptl_absorpt_coefficient_mu 1.201
_exptl_absorpt_correction_T_max 0.9101
_exptl_absorpt_correction_T_min 0.5633
_exptl_absorpt_correction_type none
_exptl_crystal_colour colorless
_exptl_crystal_density_diffrn 1.684
_exptl_crystal_density_method 'not measured'
_exptl_crystal_description needle
_exptl_crystal_F_000 1196
_exptl_crystal_size_max 0.54
_exptl_crystal_size_mid 0.16
_exptl_crystal_size_min 0.08
_refine_diff_density_max 2.030
_refine_diff_density_min -0.806
_refine_diff_density_rms 0.094
_refine_ls_abs_structure_details 'Flack H D (1983), Acta Cryst. A39, 876-881'
_refine_ls_abs_structure_Flack -0.002(17)
_refine_ls_extinction_method none
_refine_ls_goodness_of_fit_ref 1.032
_refine_ls_hydrogen_treatment constr
_refine_ls_matrix_type full
_refine_ls_number_parameters 568
_refine_ls_number_reflns 8839
_refine_ls_number_restraints 2
_refine_ls_restrained_S_all 1.031
_refine_ls_R_factor_all 0.0342
_refine_ls_R_factor_gt 0.0337
_refine_ls_shift/su_max 0.002
_refine_ls_shift/su_mean 0.000
_refine_ls_structure_factor_coef Fsqd
_refine_ls_weighting_details 'calc w=1/[\s^2^(Fo^2^)+(0.0585P)^2^+1.7806P] where P=(Fo^2^+2Fc^2^)/3'
_refine_ls_weighting_scheme calc
_refine_ls_wR_factor_gt 0.0922
_refine_ls_wR_factor_ref 0.0928
_reflns_number_gt 8693
_reflns_number_total 8839
_reflns_threshold_expression >2sigma(I)
_cod_data_source_file cg901335w_si_002.cif
_cod_data_source_block 2a
_cod_depositor_comments
;
The following automatic conversions were performed:

'_symmetry_cell_setting' value 'Monoclinic' changed to 'monoclinic'
according to /home/saulius/struct/CIF-dictionaries/cif_core.dic
dictionary named 'cif_core.dic' version 2.4.2 from 2011-04-26.

Automatic conversion script
Id: cif_fix_values 1715 2011-07-08 13:25:40Z adriana 
;
_cod_original_sg_symbol_H-M Pc
_cod_database_code 4502526

loop_
_symmetry_equiv_pos_as_xyz
'x, y, z'
'x, -y, z+1/2'

loop_
_atom_site_label
_atom_site_type_symbol
_atom_site_fract_x
_atom_site_fract_y
_atom_site_fract_z
_atom_site_U_iso_or_equiv
_atom_site_adp_type
_atom_site_occupancy
_atom_site_symmetry_multiplicity
_atom_site_calc_flag
_atom_site_refinement_flags
Ag1 Ag -0.33850(2) 1.174845(16) -0.93659(2) 0.02381(7) Uani 1 1 d .
Ag2 Ag -0.50960(2) 1.299083(19) -0.69261(2) 0.02782(8) Uani 1 1 d .
Cl1 Cl -0.12562(8) 1.32226(6) -1.01701(9) 0.0299(2) Uani 1 1 d .
Cl2 Cl -0.54699(12) 0.98161(10) -0.91984(16) 0.0600(4) Uani 1 1 d .
S1 S -0.48711(7) 1.25253(5) -1.06448(8) 0.02001(17) Uani 1 1 d .
S2 S -0.59225(8) 1.32354(5) -1.51525(8) 0.02155(18) Uani 1 1 d .
S3 S -0.24249(8) 0.95449(5) -0.48587(8) 0.02040(17) Uani 1 1 d .
S4 S -0.34172(8) 1.21149(5) -0.72758(8) 0.01890(17) Uani 1 1 d .
O1 O -0.8452(3) 1.33103(19) -1.3769(3) 0.0354(7) Uani 1 1 d .
O2 O -0.6787(2) 1.39757(17) -1.0700(2) 0.0236(5) Uani 1 1 d .
O3 O -0.1782(3) 1.19408(17) -0.4491(3) 0.0301(6) Uani 1 1 d .
O4 O 0.0289(3) 1.06375(18) -0.4255(3) 0.0342(7) Uani 1 1 d .
O5 O -0.1489(5) 1.3915(2) -1.0874(4) 0.0668(14) Uani 1 1 d .
O6 O -0.1755(5) 1.2542(2) -1.0813(5) 0.0724(15) Uani 1 1 d .
O7 O -0.1821(4) 1.3278(4) -0.9206(4) 0.0683(15) Uani 1 1 d .
O8 O -0.0078(4) 1.3060(4) -0.9845(5) 0.0843(19) Uani 1 1 d .
O9 O -0.4468(4) 0.9360(3) -0.8852(5) 0.0712(15) Uani 1 1 d .
O10 O -0.5698(12) 0.9768(16) -1.0306(11) 0.360(15) Uani 1 1 d .
O11 O -0.6454(9) 0.9555(7) -0.8928(18) 0.247(9) Uani 1 1 d .
O12 O -0.5283(6) 1.0615(3) -0.8953(12) 0.165(5) Uani 1 1 d .
C1 C -0.8476(6) 1.3819(3) -1.2833(4) 0.0485(14) Uani 1 1 d .
H1A H -0.9191 1.4113 -1.2905 0.058 Uiso 1 1 calc R
H1B H -0.7865 1.4214 -1.2804 0.058 Uiso 1 1 calc R
C2 C -0.8347(4) 1.3343(3) -1.1794(4) 0.0389(12) Uani 1 1 d .
H2A H -0.7796 1.2915 -1.1858 0.047 Uiso 1 1 calc R
H2B H -0.9069 1.3085 -1.1721 0.047 Uiso 1 1 calc R
C3 C -0.7974(3) 1.3818(3) -1.0744(4) 0.0348(10) Uani 1 1 d .
H3A H -0.8393 1.4325 -1.0753 0.042 Uiso 1 1 calc R
H3B H -0.8119 1.3508 -1.0089 0.042 Uiso 1 1 calc R
C4 C -0.6207(3) 1.4159(2) -0.9676(3) 0.0217(7) Uani 1 1 d .
C5 C -0.6701(3) 1.4494(2) -0.8795(4) 0.0272(8) Uani 1 1 d .
H5B H -0.7474 1.4612 -0.8884 0.033 Uiso 1 1 calc R
C6 C -0.6032(4) 1.4649(3) -0.7779(4) 0.0290(8) Uani 1 1 d .
H6B H -0.6363 1.4872 -0.7188 0.035 Uiso 1 1 calc R
C7 C -0.4885(3) 1.4479(2) -0.7635(3) 0.0255(8) Uani 1 1 d .
H7B H -0.4403 1.4841 -0.7127 0.031 Uiso 1 1 calc R
C8 C -0.4383(3) 1.4149(2) -0.8528(4) 0.0242(7) Uani 1 1 d .
H8B H -0.3606 1.4042 -0.8436 0.029 Uiso 1 1 calc R
C9 C -0.5034(3) 1.3980(2) -0.9548(3) 0.0183(7) Uani 1 1 d .
C10 C -0.4509(3) 1.3607(2) -1.0496(3) 0.0230(7) Uani 1 1 d .
H10A H -0.3689 1.3668 -1.0356 0.028 Uiso 1 1 calc R
H10B H -0.4779 1.3889 -1.1190 0.028 Uiso 1 1 calc R
C11 C -0.4526(3) 1.2348(3) -1.2053(3) 0.0252(8) Uani 1 1 d .
H11B H -0.3777 1.2569 -1.2112 0.030 Uiso 1 1 calc R
H11C H -0.4499 1.1767 -1.2186 0.030 Uiso 1 1 calc R
C12 C -0.5391(4) 1.2736(3) -1.2956(4) 0.0292(9) Uani 1 1 d .
H12A H -0.6128 1.2482 -1.2945 0.035 Uiso 1 1 calc R
H12B H -0.5467 1.3309 -1.2791 0.035 Uiso 1 1 calc R
C13 C -0.5027(3) 1.2641(2) -1.4114(3) 0.0236(7) Uani 1 1 d .
H13A H -0.5071 1.2072 -1.4329 0.028 Uiso 1 1 calc R
H13B H -0.4243 1.2815 -1.4092 0.028 Uiso 1 1 calc R
C14 C -0.7250(3) 1.2646(2) -1.5363(4) 0.0230(7) Uani 1 1 d .
H14A H -0.7225 1.2251 -1.5960 0.028 Uiso 1 1 calc R
H14B H -0.7357 1.2358 -1.4679 0.028 Uiso 1 1 calc R
C15 C -0.8206(3) 1.3237(2) -1.5672(4) 0.0239(8) Uani 1 1 d .
C16 C -0.8540(4) 1.3452(3) -1.6800(4) 0.0290(8) Uani 1 1 d .
H16A H -0.8197 1.3203 -1.7365 0.035 Uiso 1 1 calc R
C17 C -0.9382(4) 1.4037(3) -1.7077(4) 0.0330(9) Uani 1 1 d .
H17A H -0.9600 1.4181 -1.7824 0.040 Uiso 1 1 calc R
C18 C -0.9889(3) 1.4401(3) -1.6229(4) 0.0336(9) Uani 1 1 d .
H18A H -1.0446 1.4795 -1.6410 0.040 Uiso 1 1 calc R
C19 C -0.9579(4) 1.4187(3) -1.5118(4) 0.0317(9) Uani 1 1 d .
H19A H -0.9928 1.4436 -1.4558 0.038 Uiso 1 1 calc R
C20 C -0.8747(3) 1.3600(2) -1.4834(4) 0.0244(8) Uani 1 1 d .
C21 C -0.1457(4) 1.1564(2) -0.3413(4) 0.0282(8) Uani 1 1 d .
H21A H -0.1602 1.0984 -0.3475 0.034 Uiso 1 1 calc R
H21B H -0.1918 1.1784 -0.2874 0.034 Uiso 1 1 calc R
C22 C -0.0209(4) 1.1705(2) -0.2990(4) 0.0352(10) Uani 1 1 d .
H22A H -0.0087 1.2280 -0.2841 0.042 Uiso 1 1 calc R
H22B H -0.0015 1.1415 -0.2287 0.042 Uiso 1 1 calc R
C23 C 0.0569(4) 1.1430(3) -0.3808(4) 0.0376(10) Uani 1 1 d .
H23A H 0.0529 1.1817 -0.4423 0.045 Uiso 1 1 calc R
H23B H 0.1346 1.1426 -0.3434 0.045 Uiso 1 1 calc R
C24 C 0.0396(4) 0.9992(2) -0.3511(4) 0.0278(8) Uani 1 1 d .
C25 C 0.1095(4) 0.9986(3) -0.2498(5) 0.0370(10) Uani 1 1 d .
H25A H 0.1527 1.0442 -0.2266 0.044 Uiso 1 1 calc R
C26 C 0.1151(4) 0.9296(3) -0.1825(5) 0.0387(11) Uani 1 1 d .
H26A H 0.1623 0.9291 -0.1142 0.046 Uiso 1 1 calc R
C27 C 0.0522(4) 0.8625(3) -0.2159(5) 0.0381(10) Uani 1 1 d .
H27A H 0.0552 0.8170 -0.1696 0.046 Uiso 1 1 calc R
C28 C -0.0161(4) 0.8619(3) -0.3182(4) 0.0317(9) Uani 1 1 d .
H28A H -0.0578 0.8155 -0.3407 0.038 Uiso 1 1 calc R
C29 C -0.0236(3) 0.9300(2) -0.3888(4) 0.0248(8) Uani 1 1 d .
C30 C -0.0954(3) 0.9294(2) -0.5016(4) 0.0260(8) Uani 1 1 d .
H30A H -0.0923 0.8761 -0.5356 0.031 Uiso 1 1 calc R
H30B H -0.0660 0.9688 -0.5507 0.031 Uiso 1 1 calc R
C31 C -0.3022(4) 0.9689(2) -0.6315(3) 0.0266(8) Uani 1 1 d .
H31A H -0.2732 0.9265 -0.6762 0.032 Uiso 1 1 calc R
H31B H -0.3841 0.9622 -0.6375 0.032 Uiso 1 1 calc R
C32 C -0.2769(4) 1.0511(2) -0.6816(4) 0.0270(8) Uani 1 1 d .
H32A H -0.1987 1.0660 -0.6558 0.032 Uiso 1 1 calc R
H32B H -0.2851 1.0464 -0.7628 0.032 Uiso 1 1 calc R
C33 C -0.3550(3) 1.1173(2) -0.6496(3) 0.0232(7) Uani 1 1 d .
H33A H -0.3377 1.1283 -0.5698 0.028 Uiso 1 1 calc R
H33B H -0.4331 1.0984 -0.6638 0.028 Uiso 1 1 calc R
C34 C -0.2083(3) 1.2569(2) -0.6630(3) 0.0222(7) Uani 1 1 d .
H34A H -0.1540 1.2138 -0.6417 0.027 Uiso 1 1 calc R
H34B H -0.1779 1.2905 -0.7185 0.027 Uiso 1 1 calc R
C35 C -0.2195(3) 1.3078(2) -0.5615(3) 0.0202(7) Uani 1 1 d .
C36 C -0.2464(3) 1.3903(2) -0.5732(4) 0.0260(8) Uani 1 1 d .
H36A H -0.2603 1.4128 -0.6448 0.031 Uiso 1 1 calc R
C37 C -0.2528(4) 1.4395(3) -0.4799(4) 0.0311(9) Uani 1 1 d .
H37A H -0.2721 1.4941 -0.4891 0.037 Uiso 1 1 calc R
C38 C -0.2299(4) 1.4063(3) -0.3728(4) 0.0300(9) Uani 1 1 d .
H38A H -0.2337 1.4389 -0.3101 0.036 Uiso 1 1 calc R
C39 C -0.2015(3) 1.3249(2) -0.3590(4) 0.0269(8) Uani 1 1 d .
H39A H -0.1842 1.3032 -0.2872 0.032 Uiso 1 1 calc R
C40 C -0.1987(3) 1.2755(2) -0.4534(4) 0.0231(7) Uani 1 1 d .
C41 C -0.6983(4) 1.1986(3) -0.8858(4) 0.0327(9) Uani 1 1 d .
C42 C -0.7689(5) 1.1513(4) -0.9706(5) 0.0453(12) Uani 1 1 d .
H42A H -0.8422 1.1765 -0.9870 0.054 Uiso 1 1 calc R
H42B H -0.7779 1.0972 -0.9429 0.054 Uiso 1 1 calc R
H42C H -0.7331 1.1488 -1.0378 0.054 Uiso 1 1 calc R
N1 N -0.6437(3) 1.2378(3) -0.8214(4) 0.0358(8) Uani 1 1 d .

loop_
_atom_site_aniso_label
_atom_site_aniso_U_11
_atom_site_aniso_U_22
_atom_site_aniso_U_33
_atom_site_aniso_U_23
_atom_site_aniso_U_13
_atom_site_aniso_U_12
Ag1 0.03211(14) 0.02153(12) 0.01679(13) -0.00092(10) -0.00047(10) 0.00707(11)
Ag2 0.02877(14) 0.03468(15) 0.01995(15) 0.00175(12) 0.00305(11) 0.00494(12)
Cl1 0.0272(4) 0.0383(5) 0.0246(5) 0.0002(4) 0.0050(4) -0.0049(4)
Cl2 0.0450(6) 0.0598(8) 0.0764(12) -0.0276(8) 0.0129(7) -0.0046(6)
S1 0.0231(4) 0.0213(4) 0.0150(4) 0.0009(3) 0.0002(3) 0.0030(3)
S2 0.0233(4) 0.0245(4) 0.0160(4) 0.0013(3) -0.0005(3) 0.0019(3)
S3 0.0279(4) 0.0167(4) 0.0164(4) 0.0005(3) 0.0021(3) -0.0020(3)
S4 0.0241(4) 0.0177(4) 0.0141(4) 0.0003(3) -0.0006(3) 0.0014(3)
O1 0.057(2) 0.0294(15) 0.0223(18) 0.0009(12) 0.0126(15) 0.0067(13)
O2 0.0194(11) 0.0338(14) 0.0166(13) -0.0009(11) -0.0011(10) -0.0011(10)
O3 0.0498(17) 0.0190(12) 0.0194(15) -0.0025(11) -0.0038(13) -0.0050(12)
O4 0.0518(18) 0.0223(13) 0.0276(17) 0.0006(12) 0.0018(14) -0.0048(13)
O5 0.126(4) 0.0277(17) 0.051(3) 0.0100(17) 0.025(3) -0.006(2)
O6 0.111(4) 0.0320(19) 0.064(3) -0.0001(19) -0.030(3) -0.001(2)
O7 0.048(2) 0.124(5) 0.035(2) 0.022(3) 0.014(2) 0.023(2)
O8 0.0249(18) 0.166(6) 0.063(4) 0.013(3) 0.009(2) -0.006(2)
O9 0.062(3) 0.049(2) 0.100(5) 0.001(2) -0.001(3) -0.010(2)
O10 0.193(12) 0.75(4) 0.112(9) -0.124(15) -0.055(8) 0.27(2)
O11 0.115(8) 0.157(10) 0.48(3) -0.017(13) 0.082(12) -0.074(7)
O12 0.077(4) 0.045(3) 0.352(15) -0.033(5) -0.048(7) 0.013(3)
C1 0.075(4) 0.033(2) 0.030(3) -0.011(2) -0.022(3) 0.009(2)
C2 0.032(2) 0.059(3) 0.027(2) -0.019(2) 0.0103(19) -0.021(2)
C3 0.0193(17) 0.057(3) 0.028(2) -0.017(2) 0.0022(16) -0.0058(17)
C4 0.0221(16) 0.0227(16) 0.0192(19) 0.0025(14) -0.0012(14) 0.0023(13)
C5 0.0263(17) 0.0304(19) 0.023(2) -0.0028(16) -0.0034(15) 0.0056(15)
C6 0.0340(19) 0.0298(19) 0.022(2) -0.0070(16) -0.0009(16) 0.0059(16)
C7 0.0332(19) 0.0225(17) 0.0179(19) -0.0021(14) -0.0072(15) 0.0006(14)
C8 0.0278(17) 0.0193(16) 0.024(2) 0.0024(14) -0.0017(15) -0.0015(14)
C9 0.0214(15) 0.0138(14) 0.0194(18) 0.0026(12) 0.0010(13) 0.0000(12)
C10 0.0230(15) 0.0225(16) 0.023(2) 0.0022(14) 0.0019(14) -0.0002(13)
C11 0.0272(17) 0.036(2) 0.0126(17) -0.0013(15) 0.0019(14) 0.0100(15)
C12 0.0323(19) 0.041(2) 0.0141(19) 0.0017(17) 0.0005(15) 0.0158(17)
C13 0.0233(16) 0.0303(18) 0.0162(18) 0.0006(15) -0.0007(14) 0.0076(14)
C14 0.0217(15) 0.0210(16) 0.026(2) -0.0021(14) 0.0016(14) -0.0023(13)
C15 0.0224(16) 0.0221(17) 0.026(2) -0.0027(14) -0.0011(16) -0.0037(13)
C16 0.0319(19) 0.0286(18) 0.025(2) -0.0009(17) -0.0015(16) 0.0008(16)
C17 0.0328(19) 0.032(2) 0.032(2) 0.0044(18) -0.0065(17) -0.0015(16)
C18 0.0248(17) 0.0291(19) 0.045(3) 0.0045(19) -0.0018(18) 0.0030(15)
C19 0.0262(17) 0.0278(19) 0.042(3) -0.0025(18) 0.0088(18) 0.0030(15)
C20 0.0231(16) 0.0235(17) 0.027(2) 0.0027(15) 0.0033(15) -0.0032(13)
C21 0.041(2) 0.0199(16) 0.023(2) 0.0010(15) 0.0012(17) -0.0054(16)
C22 0.051(3) 0.0239(19) 0.027(2) -0.0042(16) -0.008(2) -0.0059(17)
C23 0.049(3) 0.025(2) 0.038(3) -0.0005(18) 0.003(2) -0.0133(18)
C24 0.0309(18) 0.0243(18) 0.028(2) 0.0020(16) 0.0041(16) -0.0012(15)
C25 0.035(2) 0.035(2) 0.039(3) 0.001(2) -0.0037(19) -0.0028(18)
C26 0.031(2) 0.047(3) 0.035(3) 0.008(2) -0.0028(19) 0.0110(19)
C27 0.035(2) 0.038(2) 0.040(3) 0.014(2) 0.0032(19) 0.0114(18)
C28 0.0301(19) 0.0258(19) 0.040(3) 0.0063(18) 0.0078(18) 0.0013(16)
C29 0.0223(16) 0.0243(17) 0.028(2) 0.0020(15) 0.0052(15) 0.0018(14)
C30 0.0302(18) 0.0244(18) 0.024(2) -0.0040(15) 0.0067(16) -0.0027(15)
C31 0.042(2) 0.0231(17) 0.0142(18) -0.0006(14) 0.0005(16) -0.0002(16)
C32 0.044(2) 0.0196(16) 0.0190(19) 0.0044(14) 0.0099(17) 0.0049(15)
C33 0.0262(16) 0.0249(17) 0.0184(18) 0.0027(14) 0.0029(14) -0.0029(14)
C34 0.0205(15) 0.0288(18) 0.0168(18) -0.0020(15) 0.0000(13) -0.0016(14)
C35 0.0176(14) 0.0212(15) 0.0210(19) -0.0027(14) -0.0009(14) -0.0016(13)
C36 0.0232(16) 0.0243(18) 0.029(2) 0.0012(15) -0.0027(15) 0.0007(13)
C37 0.0322(19) 0.0234(18) 0.037(2) -0.0064(17) 0.0000(17) 0.0059(15)
C38 0.0283(18) 0.0270(19) 0.034(2) -0.0127(17) 0.0024(17) -0.0004(15)
C39 0.031(2) 0.0277(19) 0.022(2) -0.0050(15) 0.0021(16) -0.0020(14)
C40 0.0238(16) 0.0225(16) 0.0215(19) -0.0028(15) -0.0025(14) -0.0057(14)
C41 0.030(2) 0.037(2) 0.032(3) -0.0036(19) 0.0084(19) -0.0060(17)
C42 0.041(2) 0.053(3) 0.041(3) -0.012(2) 0.002(2) -0.019(2)
N1 0.0349(18) 0.043(2) 0.029(2) -0.0037(17) 0.0023(16) 0.0004(16)

loop_
_atom_type_symbol
_atom_type_description
_atom_type_scat_dispersion_real
_atom_type_scat_dispersion_imag
_atom_type_scat_source
C C 0.0033 0.0016 'International Tables Vol C Tables 4.2.6.8 and 6.1.1.4'
H H 0.0000 0.0000 'International Tables Vol C Tables 4.2.6.8 and 6.1.1.4'
O O 0.0106 0.0060 'International Tables Vol C Tables 4.2.6.8 and 6.1.1.4'
S S 0.1246 0.1234 'International Tables Vol C Tables 4.2.6.8 and 6.1.1.4'
Cl Cl 0.1484 0.1585 'International Tables Vol C Tables 4.2.6.8 and 6.1.1.4'
Ag Ag -0.8971 1.1015 'International Tables Vol C Tables 4.2.6.8 and 6.1.1.4'
N N 0.0061 0.0033 'International Tables Vol C Tables 4.2.6.8 and 6.1.1.4'

loop_
_geom_angle_atom_site_label_1
_geom_angle_atom_site_label_2
_geom_angle_atom_site_label_3
_geom_angle
_geom_angle_site_symmetry_1
_geom_angle_site_symmetry_3
S3 Ag1 S1 125.80(3) 2_574 .
S3 Ag1 S4 119.30(3) 2_574 .
S1 Ag1 S4 111.94(3) . .
N1 Ag2 S2 109.31(11) . 1_556
N1 Ag2 S4 97.34(10) . .
S2 Ag2 S4 129.69(3) 1_556 .
N1 Ag2 C7 106.21(14) . .
S2 Ag2 C7 101.07(10) 1_556 .
S4 Ag2 C7 111.55(10) . .
O7 Cl1 O5 111.0(3) . .
O7 Cl1 O8 109.9(3) . .
O5 Cl1 O8 114.8(3) . .
O7 Cl1 O6 106.4(4) . .
O5 Cl1 O6 105.7(3) . .
O8 Cl1 O6 108.6(4) . .
O11 Cl2 O10 99.0(12) . .
O11 Cl2 O12 112.6(8) . .
O10 Cl2 O12 106.4(13) . .
O11 Cl2 O9 119.1(7) . .
O10 Cl2 O9 108.4(6) . .
O12 Cl2 O9 110.0(3) . .
C11 S1 C10 99.66(19) . .
C11 S1 Ag1 105.08(12) . .
C10 S1 Ag1 107.22(13) . .
C13 S2 C14 102.88(19) . .
C13 S2 Ag2 103.88(13) . 1_554
C14 S2 Ag2 102.89(14) . 1_554
C31 S3 C30 100.8(2) . .
C31 S3 Ag1 101.85(13) . 2_575
C30 S3 Ag1 107.51(13) . 2_575
C33 S4 C34 104.94(18) . .
C33 S4 Ag2 105.92(13) . .
C34 S4 Ag2 110.58(13) . .
C33 S4 Ag1 108.21(13) . .
C34 S4 Ag1 112.63(13) . .
Ag2 S4 Ag1 113.89(3) . .
C20 O1 C1 120.7(4) . .
C4 O2 C3 116.9(3) . .
C40 O3 C21 118.9(3) . .
C24 O4 C23 117.4(4) . .
O1 C1 C2 110.5(4) . .
C1 C2 C3 115.0(5) . .
O2 C3 C2 107.8(4) . .
O2 C4 C5 124.3(3) . .
O2 C4 C9 115.2(3) . .
C5 C4 C9 120.5(4) . .
C6 C5 C4 119.5(4) . .
C7 C6 C5 121.0(4) . .
C6 C7 C8 119.6(4) . .
C6 C7 Ag2 95.5(3) . .
C8 C7 Ag2 87.4(2) . .
C9 C8 C7 120.6(4) . .
C8 C9 C4 118.8(4) . .
C8 C9 C10 120.9(3) . .
C4 C9 C10 120.3(3) . .
C9 C10 S1 110.8(3) . .
C12 C11 S1 112.3(3) . .
C13 C12 C11 111.1(3) . .
C12 C13 S2 111.3(3) . .
C15 C14 S2 107.3(2) . .
C20 C15 C16 119.2(4) . .
C20 C15 C14 120.2(4) . .
C16 C15 C14 120.6(4) . .
C17 C16 C15 120.4(4) . .
C18 C17 C16 119.3(4) . .
C19 C18 C17 120.8(4) . .
C18 C19 C20 120.3(4) . .
O1 C20 C19 123.9(4) . .
O1 C20 C15 116.0(4) . .
C19 C20 C15 119.9(4) . .
O3 C21 C22 111.6(4) . .
C23 C22 C21 113.0(4) . .
O4 C23 C22 112.7(4) . .
C25 C24 O4 124.7(4) . .
C25 C24 C29 120.8(4) . .
O4 C24 C29 114.5(4) . .
C24 C25 C26 119.8(4) . .
C27 C26 C25 120.5(5) . .
C26 C27 C28 120.1(4) . .
C27 C28 C29 121.1(4) . .
C28 C29 C24 117.7(4) . .
C28 C29 C30 121.6(4) . .
C24 C29 C30 120.7(4) . .
C29 C30 S3 109.9(3) . .
C32 C31 S3 115.1(3) . .
C33 C32 C31 112.3(3) . .
C32 C33 S4 112.6(3) . .
C35 C34 S4 114.2(3) . .
C40 C35 C36 118.3(4) . .
C40 C35 C34 121.4(3) . .
C36 C35 C34 120.3(4) . .
C37 C36 C35 121.3(4) . .
C38 C37 C36 119.4(4) . .
C39 C38 C37 120.4(4) . .
C38 C39 C40 119.7(4) . .
O3 C40 C35 114.8(4) . .
O3 C40 C39 124.4(4) . .
C35 C40 C39 120.8(4) . .
N1 C41 C42 177.9(6) . .
C41 N1 Ag2 169.8(4) . .

loop_
_geom_bond_atom_site_label_1
_geom_bond_atom_site_label_2
_geom_bond_distance
_geom_bond_site_symmetry_2
Ag1 S3 2.5197(9) 2_574
Ag1 S1 2.5263(9) .
Ag1 S4 2.5851(10) .
Ag2 N1 2.299(4) .
Ag2 S2 2.4904(11) 1_556
Ag2 S4 2.5363(9) .
Ag2 C7 2.615(4) .
Cl1 O7 1.414(5) .
Cl1 O5 1.423(4) .
Cl1 O8 1.425(5) .
Cl1 O6 1.442(5) .
Cl2 O11 1.322(10) .
Cl2 O10 1.324(12) .
Cl2 O12 1.359(6) .
Cl2 O9 1.420(5) .
S1 C11 1.814(4) .
S1 C10 1.834(4) .
S2 C13 1.814(4) .
S2 C14 1.838(4) .
S2 Ag2 2.4904(11) 1_554
S3 C31 1.813(4) .
S3 C30 1.826(4) .
S3 Ag1 2.5197(9) 2_575
S4 C33 1.827(4) .
S4 C34 1.827(4) .
O1 C20 1.366(5) .
O1 C1 1.405(6) .
O2 C4 1.360(5) .
O2 C3 1.426(4) .
O3 C40 1.360(5) .
O3 C21 1.441(5) .
O4 C24 1.382(5) .
O4 C23 1.432(5) .
C1 C2 1.463(8) .
C2 C3 1.500(6) .
C4 C5 1.388(6) .
C4 C9 1.411(5) .
C5 C6 1.388(6) .
C6 C7 1.377(6) .
C7 C8 1.403(6) .
C8 C9 1.386(5) .
C9 C10 1.499(5) .
C11 C12 1.530(5) .
C12 C13 1.517(6) .
C14 C15 1.503(5) .
C15 C20 1.396(6) .
C15 C16 1.405(6) .
C16 C17 1.395(6) .
C17 C18 1.385(7) .
C18 C19 1.382(7) .
C19 C20 1.389(6) .
C21 C22 1.518(6) .
C22 C23 1.502(7) .
C24 C25 1.378(7) .
C24 C29 1.405(6) .
C25 C26 1.390(7) .
C26 C27 1.363(7) .
C27 C28 1.379(7) .
C28 C29 1.400(6) .
C29 C30 1.501(6) .
C31 C32 1.525(5) .
C32 C33 1.512(5) .
C34 C35 1.497(5) .
C35 C40 1.394(6) .
C35 C36 1.398(5) .
C36 C37 1.392(6) .
C37 C38 1.391(7) .
C38 C39 1.386(6) .
C39 C40 1.398(6) .
C41 N1 1.140(6) .
C41 C42 1.456(7) .
